data_1505657
loop_
_publ_author_name
'Zhang, Chuanju'
'Li, Shijun'
'Zhang, Jinqiang'
'Zhu, Kelong'
'Li, Ning'
'Huang, Feihe'

_publ_section_title
;
 Benzo-21-crown-7/secondary dialkylammonium salt [2]pseudorotaxane- and
 [2]rotaxane-type threaded structures.
;
_journal_issue 26
_journal_name_full 'Organic letters'
_journal_page_first 5553
_journal_page_last 5556
_journal_paper_doi 10.1021/ol702510c
_journal_volume 9
_journal_year 2007
_chemical_formula_moiety 'C18 H28 O7, C19 H24 N O2, F6 P'
_chemical_formula_sum 'C37 H52 F6 N O9 P'
_chemical_formula_weight 799.77
_chemical_name_systematic
; 
 ? 
;
_space_group_IT_number 2
_symmetry_cell_setting triclinic
_symmetry_space_group_name_Hall '-P 1'
_symmetry_space_group_name_H-M 'P -1'
_atom_sites_solution_hydrogens geom
_atom_sites_solution_primary direct
_atom_sites_solution_secondary difmap
_audit_creation_method SHELXL-97
_cell_angle_alpha 117.56(3)
_cell_angle_beta 109.34(3)
_cell_angle_gamma 92.84(3)
_cell_formula_units_Z 2
_cell_length_a 11.775(2)
_cell_length_b 14.080(3)
_cell_length_c 14.801(3)
_cell_measurement_reflns_used 12156
_cell_measurement_temperature 295(2)
_cell_measurement_theta_max 27.5
_cell_measurement_theta_min 3.0
_cell_volume 1991.5(11)
_computing_cell_refinement RAPID-AUTO
_computing_data_collection 'RAPID-AUTO (Rigaku 1998)'
_computing_data_reduction 'CrytstalStructure (Rigaku/MSC, 2004)'
_computing_molecular_graphics SHELXL-97
_computing_publication_material SHELXL-97
_computing_structure_refinement 'SHELXL-97 (Sheldrick, 1997)'
_computing_structure_solution 'SHELXS-97 (Sheldrick, 1990)'
_diffrn_ambient_temperature 295(2)
_diffrn_measured_fraction_theta_full 0.997
_diffrn_measured_fraction_theta_max 0.997
_diffrn_measurement_device_type 'Rigaku R-AXIS RAPID'
_diffrn_measurement_method '\w scans'
_diffrn_radiation_monochromator graphite
_diffrn_radiation_source 'fine-focus sealed tube'
_diffrn_radiation_type MoK\a
_diffrn_radiation_wavelength 0.71073
_diffrn_reflns_av_R_equivalents 0.0186
_diffrn_reflns_av_sigmaI/netI 0.0238
_diffrn_reflns_limit_h_max 12
_diffrn_reflns_limit_h_min -12
_diffrn_reflns_limit_k_max 13
_diffrn_reflns_limit_k_min -15
_diffrn_reflns_limit_l_max 15
_diffrn_reflns_limit_l_min -15
_diffrn_reflns_number 11966
_diffrn_reflns_theta_full 22.50
_diffrn_reflns_theta_max 22.50
_diffrn_reflns_theta_min 3.00
_diffrn_standards_decay_% 0
_diffrn_standards_interval_count image
_diffrn_standards_interval_time 0
_diffrn_standards_number 0
_exptl_absorpt_coefficient_mu 0.150
_exptl_absorpt_correction_T_max 0.946
_exptl_absorpt_correction_T_min 0.907
_exptl_absorpt_correction_type multi-scan
_exptl_absorpt_process_details 'ABSCOR (Higashi, 1995)'
_exptl_crystal_colour colorless
_exptl_crystal_density_diffrn 1.334
_exptl_crystal_density_method 'not measured'
_exptl_crystal_description block
_exptl_crystal_F_000 844
_exptl_crystal_size_max 0.54
_exptl_crystal_size_mid 0.42
_exptl_crystal_size_min 0.36
_refine_diff_density_max 0.917
_refine_diff_density_min -0.448
_refine_diff_density_rms 0.068
_refine_ls_extinction_method none
_refine_ls_goodness_of_fit_ref 1.095
_refine_ls_hydrogen_treatment constr
_refine_ls_matrix_type full
_refine_ls_number_parameters 487
_refine_ls_number_reflns 5185
_refine_ls_number_restraints 0
_refine_ls_restrained_S_all 1.095
_refine_ls_R_factor_all 0.1048
_refine_ls_R_factor_gt 0.0922
_refine_ls_shift/su_max 0.011
_refine_ls_shift/su_mean 0.002
_refine_ls_structure_factor_coef Fsqd
_refine_ls_weighting_details 'calc w=1/[\s^2^(Fo^2^)+(0.1690P)^2^+2.0534P] where P=(Fo^2^+2Fc^2^)/3'
_refine_ls_weighting_scheme calc
_refine_ls_wR_factor_gt 0.2734
_refine_ls_wR_factor_ref 0.2866
_reflns_number_gt 4160
_reflns_number_total 5185
_reflns_threshold_expression >2\(I)
_cod_data_source_file ol702510c-file003.cif
_cod_data_source_block 8
_cod_database_code 1505657

loop_
_symmetry_equiv_pos_as_xyz
'x, y, z'
'-x, -y, -z'

loop_
_atom_site_label
_atom_site_type_symbol
_atom_site_fract_x
_atom_site_fract_y
_atom_site_fract_z
_atom_site_U_iso_or_equiv
_atom_site_adp_type
_atom_site_occupancy
_atom_site_symmetry_multiplicity
_atom_site_calc_flag
_atom_site_refinement_flags
P1 P 0.47576(14) 0.20394(16) 0.47347(12) 0.0959(6) Uani 1 1 d .
F1 F 0.4616(8) 0.1689(10) 0.5549(6) 0.263(5) Uani 1 1 d .
F2 F 0.4320(7) 0.0765(5) 0.3811(6) 0.203(3) Uani 1 1 d .
F3 F 0.4833(6) 0.2185(7) 0.3800(5) 0.204(3) Uani 1 1 d .
F4 F 0.6111(6) 0.2082(10) 0.5112(6) 0.279(5) Uani 1 1 d .
F5 F 0.3349(4) 0.1949(5) 0.4333(4) 0.162(2) Uani 1 1 d .
F6 F 0.5058(8) 0.3158(7) 0.5635(9) 0.368(9) Uani 1 1 d .
N1 N 0.2118(3) 0.1832(3) -0.0753(3) 0.0561(9) Uani 1 1 d .
H1B H 0.2660 0.2287 -0.0046 0.067 Uiso 1 1 calc R
H1C H 0.2477 0.1294 -0.1075 0.067 Uiso 1 1 calc R
O1 O 0.2229(6) 0.5822(6) -0.2825(5) 0.155(2) Uani 1 1 d .
O2 O 0.1314(4) 0.4036(5) -0.3720(4) 0.1087(14) Uani 1 1 d .
O3 O -0.0809(3) 0.2672(3) -0.2041(2) 0.0605(8) Uani 1 1 d .
O4 O -0.0450(3) 0.0532(3) -0.3583(3) 0.0827(11) Uani 1 1 d .
O5 O 0.1628(4) -0.0329(3) -0.3006(3) 0.0896(12) Uani 1 1 d .
O6 O 0.3896(3) 0.0522(3) -0.1097(3) 0.0828(11) Uani 1 1 d .
O7 O 0.4546(3) 0.2652(3) 0.0982(3) 0.0793(11) Uani 1 1 d .
O8 O 0.2775(3) 0.3881(2) 0.1530(2) 0.0619(8) Uani 1 1 d .
O9 O 0.0251(3) 0.3795(2) 0.0102(2) 0.0533(7) Uani 1 1 d .
C1 C -0.1218(13) 0.6534(9) -0.3587(8) 0.127(3) Uani 1 1 d .
H1A H -0.1287 0.7254 -0.3381 0.153 Uiso 1 1 calc R
C2 C -0.0087(8) 0.6320(6) -0.3353(5) 0.101(2) Uani 1 1 d .
H2A H 0.0613 0.6898 -0.2991 0.121 Uiso 1 1 calc R
C3 C 0.0058(5) 0.5282(5) -0.3632(4) 0.0747(14) Uani 1 1 d .
C4 C -0.0976(6) 0.4443(5) -0.4186(5) 0.0871(16) Uani 1 1 d .
H4A H -0.0894 0.3726 -0.4392 0.105 Uiso 1 1 calc R
C5 C -0.2143(7) 0.4637(8) -0.4444(6) 0.117(2) Uani 1 1 d .
H5 H -0.2848 0.4061 -0.4830 0.140 Uiso 1 1 calc R
C6 C -0.2240(10) 0.5724(11) -0.4112(8) 0.131(3) Uani 1 1 d .
H6A H -0.3017 0.5882 -0.4257 0.157 Uiso 1 1 calc R
C7 C 0.1322(6) 0.5094(7) -0.3338(5) 0.096(2) Uani 1 1 d .
C8 C 0.2496(7) 0.3688(9) -0.3593(7) 0.137(3) Uani 1 1 d .
H8A H 0.3185 0.4331 -0.3191 0.164 Uiso 1 1 calc R
H8B H 0.2498 0.3213 -0.4320 0.164 Uiso 1 1 calc R
C9 C 0.2644(8) 0.3070(9) -0.2963(6) 0.143(4) Uani 1 1 d .
H9A H 0.1887 0.2500 -0.3326 0.172 Uiso 1 1 calc R
H9B H 0.3307 0.2701 -0.3048 0.172 Uiso 1 1 calc R
C10 C 0.2893(8) 0.3662(6) -0.1841(6) 0.108(2) Uani 1 1 d .
H10A H 0.2212 0.4006 -0.1756 0.129 Uiso 1 1 calc R
H10B H 0.3631 0.4251 -0.1481 0.129 Uiso 1 1 calc R
C11 C 0.3085(6) 0.3052(6) -0.1223(6) 0.099(2) Uani 1 1 d .
H11A H 0.3559 0.2521 -0.1489 0.119 Uiso 1 1 calc R
H11B H 0.3576 0.3574 -0.0442 0.119 Uiso 1 1 calc R
C12 C 0.1919(4) 0.2458(4) -0.1331(4) 0.0569(11) Uani 1 1 d .
H12A H 0.1458 0.2992 -0.1040 0.068 Uiso 1 1 calc R
H12B H 0.1413 0.1954 -0.2114 0.068 Uiso 1 1 calc R
C13 C 0.1010(4) 0.1323(3) -0.0733(4) 0.0514(10) Uani 1 1 d .
H13A H 0.0394 0.0859 -0.1487 0.062 Uiso 1 1 calc R
H13B H 0.0654 0.1896 -0.0325 0.062 Uiso 1 1 calc R
C14 C 0.1338(3) 0.0636(3) -0.0190(3) 0.0471(10) Uani 1 1 d .
C15 C 0.1271(4) -0.0464(4) -0.0799(4) 0.0609(12) Uani 1 1 d .
H15A H 0.0990 -0.0805 -0.1568 0.073 Uiso 1 1 calc R
C16 C 0.1608(5) -0.1074(5) -0.0298(5) 0.0784(15) Uani 1 1 d .
H16A H 0.1548 -0.1823 -0.0731 0.094 Uiso 1 1 calc R
C17 C 0.2023(5) -0.0604(6) 0.0807(6) 0.0805(16) Uani 1 1 d .
H17A H 0.2262 -0.1023 0.1141 0.097 Uiso 1 1 calc R
C18 C 0.2096(5) 0.0497(6) 0.1449(5) 0.0865(18) Uani 1 1 d .
H18A H 0.2380 0.0823 0.2217 0.104 Uiso 1 1 calc R
C19 C 0.1747(4) 0.1126(4) 0.0955(4) 0.0653(12) Uani 1 1 d .
H19A H 0.1786 0.1870 0.1388 0.078 Uiso 1 1 calc R
C20 C -0.1731(5) 0.3766(4) 0.0275(4) 0.0653(12) Uani 1 1 d .
H20A H -0.1351 0.4173 0.1047 0.078 Uiso 1 1 calc R
C21 C -0.3008(5) 0.3437(4) -0.0248(5) 0.0752(14) Uani 1 1 d .
H21A H -0.3487 0.3633 0.0170 0.090 Uiso 1 1 calc R
C22 C -0.3568(5) 0.2821(4) -0.1382(5) 0.0760(15) Uani 1 1 d .
H22A H -0.4429 0.2593 -0.1733 0.091 Uiso 1 1 calc R
C23 C -0.2865(4) 0.2536(4) -0.2011(4) 0.0643(12) Uani 1 1 d .
H23A H -0.3253 0.2114 -0.2782 0.077 Uiso 1 1 calc R
C24 C -0.1595(4) 0.2874(3) -0.1498(3) 0.0506(10) Uani 1 1 d .
C25 C -0.1016(4) 0.3495(3) -0.0339(3) 0.0490(10) Uani 1 1 d .
C26 C -0.1318(5) 0.2059(4) -0.3219(4) 0.0685(13) Uani 1 1 d .
H26A H -0.0741 0.2259 -0.3478 0.082 Uiso 1 1 calc R
H26B H -0.2080 0.2258 -0.3498 0.082 Uiso 1 1 calc R
C27 C -0.1582(5) 0.0859(5) -0.3678(4) 0.0806(15) Uani 1 1 d .
H27A H -0.1956 0.0669 -0.3271 0.097 Uiso 1 1 calc R
H27B H -0.2157 0.0482 -0.4452 0.097 Uiso 1 1 calc R
C28 C -0.0557(7) -0.0573(5) -0.3913(6) 0.108(2) Uani 1 1 d .
H28A H -0.1246 -0.1015 -0.4630 0.130 Uiso 1 1 calc R
H28B H -0.0735 -0.0708 -0.3382 0.130 Uiso 1 1 calc R
C29 C 0.0585(7) -0.0919(6) -0.3995(5) 0.106(2) Uani 1 1 d .
H29A H 0.0464 -0.1697 -0.4230 0.128 Uiso 1 1 calc R
H29B H 0.0728 -0.0830 -0.4563 0.128 Uiso 1 1 calc R
C30 C 0.2657(8) -0.0832(6) -0.2986(6) 0.108(2) Uani 1 1 d .
H30A H 0.2659 -0.1203 -0.3725 0.130 Uiso 1 1 calc R
H30B H 0.2566 -0.1382 -0.2779 0.130 Uiso 1 1 calc R
C31 C 0.3846(7) -0.0007(6) -0.2193(6) 0.104(2) Uani 1 1 d .
H31A H 0.4525 -0.0369 -0.2220 0.125 Uiso 1 1 calc R
H31B H 0.3943 0.0539 -0.2404 0.125 Uiso 1 1 calc R
C32 C 0.5114(5) 0.1162(5) -0.0275(7) 0.098(2) Uani 1 1 d .
H32A H 0.5410 0.1690 -0.0444 0.118 Uiso 1 1 calc R
H32B H 0.5676 0.0679 -0.0295 0.118 Uiso 1 1 calc R
C33 C 0.5113(5) 0.1758(5) 0.0852(6) 0.0937(19) Uani 1 1 d .
H33A H 0.4664 0.1255 0.0965 0.112 Uiso 1 1 calc R
H33B H 0.5959 0.2034 0.1405 0.112 Uiso 1 1 calc R
C34 C 0.4619(5) 0.3321(5) 0.2084(5) 0.0881(17) Uani 1 1 d .
H34A H 0.5480 0.3593 0.2609 0.106 Uiso 1 1 calc R
H34B H 0.4177 0.2886 0.2271 0.106 Uiso 1 1 calc R
C35 C 0.4072(5) 0.4251(4) 0.2157(5) 0.0841(16) Uani 1 1 d .
H35A H 0.4242 0.4773 0.2929 0.101 Uiso 1 1 calc R
H35B H 0.4445 0.4628 0.1880 0.101 Uiso 1 1 calc R
C36 C 0.2221(4) 0.4784(4) 0.1611(4) 0.0638(12) Uani 1 1 d .
H36A H 0.2378 0.5022 0.1135 0.077 Uiso 1 1 calc R
H36B H 0.2602 0.5399 0.2370 0.077 Uiso 1 1 calc R
C37 C 0.0877(4) 0.4479(4) 0.1284(3) 0.0601(11) Uani 1 1 d .
H37A H 0.0706 0.4087 0.1636 0.072 Uiso 1 1 calc R
H37B H 0.0570 0.5142 0.1536 0.072 Uiso 1 1 calc R

loop_
_atom_site_aniso_label
_atom_site_aniso_U_11
_atom_site_aniso_U_22
_atom_site_aniso_U_33
_atom_site_aniso_U_23
_atom_site_aniso_U_13
_atom_site_aniso_U_12
P1 0.0691(10) 0.1312(15) 0.0606(9) 0.0340(9) 0.0166(7) 0.0337(9)
F1 0.227(8) 0.427(15) 0.161(6) 0.192(8) 0.049(5) 0.038(8)
F2 0.233(7) 0.144(5) 0.205(6) 0.063(4) 0.091(5) 0.074(4)
F3 0.158(5) 0.318(9) 0.181(5) 0.187(6) 0.035(4) 0.009(5)
F4 0.115(4) 0.570(16) 0.172(5) 0.202(8) 0.046(4) 0.175(7)
F5 0.087(3) 0.203(5) 0.133(4) 0.042(3) 0.037(3) 0.042(3)
F6 0.202(7) 0.172(6) 0.347(12) -0.145(8) 0.101(8) -0.033(5)
N1 0.047(2) 0.071(2) 0.067(2) 0.0452(19) 0.0255(17) 0.0183(17)
O1 0.107(4) 0.167(5) 0.124(4) 0.032(4) 0.040(3) -0.009(4)
O2 0.105(3) 0.150(5) 0.114(3) 0.090(3) 0.054(3) 0.057(3)
O3 0.0498(17) 0.083(2) 0.0512(17) 0.0343(15) 0.0209(14) 0.0235(15)
O4 0.077(2) 0.077(2) 0.067(2) 0.0206(18) 0.0222(18) 0.0223(19)
O5 0.106(3) 0.089(3) 0.074(2) 0.033(2) 0.046(2) 0.049(2)
O6 0.063(2) 0.092(3) 0.116(3) 0.059(2) 0.051(2) 0.0289(19)
O7 0.056(2) 0.075(2) 0.108(3) 0.058(2) 0.0158(19) 0.0209(17)
O8 0.0562(18) 0.0505(17) 0.0589(18) 0.0255(14) 0.0049(14) 0.0057(14)
O9 0.0540(18) 0.0595(17) 0.0474(16) 0.0264(13) 0.0217(13) 0.0204(13)
C1 0.189(10) 0.136(7) 0.130(7) 0.090(6) 0.105(7) 0.089(7)
C2 0.132(6) 0.097(5) 0.087(4) 0.048(4) 0.058(4) 0.023(4)
C3 0.089(4) 0.089(4) 0.058(3) 0.041(3) 0.038(3) 0.022(3)
C4 0.096(5) 0.095(4) 0.081(4) 0.050(3) 0.038(3) 0.029(4)
C5 0.088(5) 0.157(8) 0.111(5) 0.075(5) 0.035(4) 0.030(5)
C6 0.133(7) 0.219(11) 0.128(7) 0.128(8) 0.083(6) 0.109(8)
C7 0.077(4) 0.135(6) 0.053(3) 0.034(4) 0.025(3) -0.003(4)
C8 0.114(6) 0.257(11) 0.148(7) 0.157(8) 0.085(5) 0.108(6)
C9 0.143(7) 0.234(10) 0.103(5) 0.102(6) 0.069(5) 0.123(7)
C10 0.154(6) 0.105(5) 0.135(6) 0.083(4) 0.102(5) 0.055(4)
C11 0.092(4) 0.132(5) 0.150(6) 0.110(5) 0.074(4) 0.049(4)
C12 0.058(3) 0.066(3) 0.067(3) 0.044(2) 0.030(2) 0.023(2)
C13 0.039(2) 0.058(2) 0.063(3) 0.034(2) 0.0224(19) 0.0142(18)
C14 0.033(2) 0.055(2) 0.058(2) 0.032(2) 0.0180(18) 0.0100(17)
C15 0.067(3) 0.057(3) 0.064(3) 0.034(2) 0.026(2) 0.018(2)
C16 0.081(4) 0.073(3) 0.107(5) 0.059(3) 0.045(3) 0.031(3)
C17 0.055(3) 0.109(5) 0.121(5) 0.089(4) 0.035(3) 0.032(3)
C18 0.062(3) 0.139(6) 0.067(3) 0.070(4) 0.013(3) 0.005(3)
C19 0.066(3) 0.070(3) 0.058(3) 0.033(2) 0.022(2) 0.007(2)
C20 0.079(3) 0.058(3) 0.075(3) 0.037(2) 0.044(3) 0.022(2)
C21 0.076(4) 0.067(3) 0.109(4) 0.047(3) 0.061(3) 0.028(3)
C22 0.052(3) 0.078(3) 0.116(5) 0.058(3) 0.040(3) 0.022(3)
C23 0.052(3) 0.072(3) 0.079(3) 0.047(3) 0.023(2) 0.023(2)
C24 0.051(2) 0.054(2) 0.062(3) 0.038(2) 0.025(2) 0.0232(19)
C25 0.055(3) 0.048(2) 0.060(3) 0.034(2) 0.030(2) 0.0231(19)
C26 0.064(3) 0.093(4) 0.052(3) 0.040(3) 0.020(2) 0.026(3)
C27 0.060(3) 0.097(4) 0.056(3) 0.025(3) 0.012(2) 0.015(3)
C28 0.105(5) 0.078(4) 0.086(4) 0.018(3) 0.010(4) 0.022(4)
C29 0.141(6) 0.093(4) 0.070(4) 0.024(3) 0.047(4) 0.050(4)
C30 0.136(6) 0.102(5) 0.115(5) 0.052(4) 0.080(5) 0.070(5)
C31 0.120(6) 0.112(5) 0.132(6) 0.071(5) 0.090(5) 0.067(5)
C32 0.054(3) 0.086(4) 0.184(7) 0.084(5) 0.055(4) 0.034(3)
C33 0.059(3) 0.079(4) 0.132(6) 0.062(4) 0.012(3) 0.023(3)
C34 0.059(3) 0.097(4) 0.083(4) 0.050(3) -0.004(3) 0.009(3)
C35 0.064(3) 0.072(3) 0.081(3) 0.031(3) 0.001(3) 0.002(3)
C36 0.076(3) 0.045(2) 0.058(3) 0.023(2) 0.017(2) 0.011(2)
C37 0.076(3) 0.053(3) 0.051(2) 0.024(2) 0.028(2) 0.021(2)

loop_
_atom_type_symbol
_atom_type_description
_atom_type_scat_dispersion_real
_atom_type_scat_dispersion_imag
_atom_type_scat_source
C C 0.0033 0.0016 'International Tables Vol C Tables 4.2.6.8 and 6.1.1.4'
H H 0.0000 0.0000 'International Tables Vol C Tables 4.2.6.8 and 6.1.1.4'
N N 0.0061 0.0033 'International Tables Vol C Tables 4.2.6.8 and 6.1.1.4'
O O 0.0106 0.0060 'International Tables Vol C Tables 4.2.6.8 and 6.1.1.4'
F F 0.0171 0.0103 'International Tables Vol C Tables 4.2.6.8 and 6.1.1.4'
P P 0.1023 0.0942 'International Tables Vol C Tables 4.2.6.8 and 6.1.1.4'

loop_
_geom_angle_atom_site_label_1
_geom_angle_atom_site_label_2
_geom_angle_atom_site_label_3
_geom_angle
F6 P1 F4 88.3(6)
F6 P1 F3 103.1(8)
F4 P1 F3 88.4(4)
F6 P1 F5 93.5(4)
F4 P1 F5 177.8(5)
F3 P1 F5 92.4(3)
F6 P1 F1 86.2(7)
F4 P1 F1 92.3(5)
F3 P1 F1 170.7(5)
F5 P1 F1 86.5(4)
F6 P1 F2 172.6(6)
F4 P1 F2 95.6(5)
F3 P1 F2 83.4(4)
F5 P1 F2 82.5(3)
F1 P1 F2 87.3(5)
C12 N1 C13 116.6(3)
C12 N1 H1B 108.1
C13 N1 H1B 108.1
C12 N1 H1C 108.1
C13 N1 H1C 108.1
H1B N1 H1C 107.3
C7 O2 C8 119.9(7)
C24 O3 C26 119.2(3)
C28 O4 C27 114.1(5)
C29 O5 C30 113.9(5)
C31 O6 C32 112.7(5)
C33 O7 C34 113.0(5)
C35 O8 C36 111.3(3)
C25 O9 C37 117.6(3)
C6 C1 C2 120.6(8)
C6 C1 H1A 119.7
C2 C1 H1A 119.7
C1 C2 C3 121.7(8)
C1 C2 H2A 119.1
C3 C2 H2A 119.1
C2 C3 C4 118.4(6)
C2 C3 C7 119.6(6)
C4 C3 C7 122.0(6)
C3 C4 C5 121.1(7)
C3 C4 H4A 119.5
C5 C4 H4A 119.5
C4 C5 C6 118.3(8)
C4 C5 H5 120.9
C6 C5 H5 120.9
C1 C6 C5 119.9(8)
C1 C6 H6A 120.1
C5 C6 H6A 120.1
O1 C7 O2 124.7(8)
O1 C7 C3 122.6(9)
O2 C7 C3 112.7(6)
O2 C8 C9 109.6(6)
O2 C8 H8A 109.8
C9 C8 H8A 109.8
O2 C8 H8B 109.8
C9 C8 H8B 109.8
H8A C8 H8B 108.2
C10 C9 C8 118.5(8)
C10 C9 H9A 107.7
C8 C9 H9A 107.7
C10 C9 H9B 107.7
C8 C9 H9B 107.7
H9A C9 H9B 107.1
C9 C10 C11 117.9(7)
C9 C10 H10A 107.8
C11 C10 H10A 107.8
C9 C10 H10B 107.8
C11 C10 H10B 107.8
H10A C10 H10B 107.2
C12 C11 C10 114.7(5)
C12 C11 H11A 108.6
C10 C11 H11A 108.6
C12 C11 H11B 108.6
C10 C11 H11B 108.6
H11A C11 H11B 107.6
N1 C12 C11 114.2(4)
N1 C12 H12A 108.7
C11 C12 H12A 108.7
N1 C12 H12B 108.7
C11 C12 H12B 108.7
H12A C12 H12B 107.6
N1 C13 C14 110.8(3)
N1 C13 H13A 109.5
C14 C13 H13A 109.5
N1 C13 H13B 109.5
C14 C13 H13B 109.5
H13A C13 H13B 108.1
C15 C14 C19 118.5(4)
C15 C14 C13 121.5(4)
C19 C14 C13 120.0(4)
C14 C15 C16 121.2(5)
C14 C15 H15A 119.4
C16 C15 H15A 119.4
C17 C16 C15 120.7(5)
C17 C16 H16A 119.6
C15 C16 H16A 119.6
C16 C17 C18 119.9(5)
C16 C17 H17A 120.1
C18 C17 H17A 120.0
C17 C18 C19 120.2(5)
C17 C18 H18A 119.9
C19 C18 H18A 119.9
C18 C19 C14 119.5(5)
C18 C19 H19A 120.3
C14 C19 H19A 120.3
C25 C20 C21 120.4(5)
C25 C20 H20A 119.8
C21 C20 H20A 119.8
C22 C21 C20 119.9(5)
C22 C21 H21A 120.1
C20 C21 H21A 120.1
C21 C22 C23 120.5(5)
C21 C22 H22A 119.8
C23 C22 H22A 119.8
C24 C23 C22 120.0(5)
C24 C23 H23A 120.0
C22 C23 H23A 120.0
C23 C24 O3 124.9(4)
C23 C24 C25 119.8(4)
O3 C24 C25 115.3(4)
O9 C25 C20 124.7(4)
O9 C25 C24 115.9(3)
C20 C25 C24 119.4(4)
O3 C26 C27 113.1(4)
O3 C26 H26A 109.0
C27 C26 H26A 109.0
O3 C26 H26B 109.0
C27 C26 H26B 109.0
H26A C26 H26B 107.8
O4 C27 C26 108.2(4)
O4 C27 H27A 110.0
C26 C27 H27A 110.0
O4 C27 H27B 110.1
C26 C27 H27B 110.1
H27A C27 H27B 108.4
O4 C28 C29 112.0(6)
O4 C28 H28A 109.2
C29 C28 H28A 109.2
O4 C28 H28B 109.2
C29 C28 H28B 109.2
H28A C28 H28B 107.9
O5 C29 C28 113.5(5)
O5 C29 H29A 108.9
C28 C29 H29A 108.9
O5 C29 H29B 108.9
C28 C29 H29B 108.9
H29A C29 H29B 107.7
O5 C30 C31 111.5(5)
O5 C30 H30A 109.3
C31 C30 H30A 109.3
O5 C30 H30B 109.3
C31 C30 H30B 109.3
H30A C30 H30B 108.0
O6 C31 C30 110.9(5)
O6 C31 H31A 109.5
C30 C31 H31A 109.5
O6 C31 H31B 109.5
C30 C31 H31B 109.5
H31A C31 H31B 108.0
O6 C32 C33 111.1(5)
O6 C32 H32A 109.4
C33 C32 H32A 109.4
O6 C32 H32B 109.4
C33 C32 H32B 109.4
H32A C32 H32B 108.0
O7 C33 C32 110.3(5)
O7 C33 H33A 109.6
C32 C33 H33A 109.6
O7 C33 H33B 109.6
C32 C33 H33B 109.6
H33A C33 H33B 108.1
O7 C34 C35 109.3(5)
O7 C34 H34A 109.8
C35 C34 H34A 109.8
O7 C34 H34B 109.8
C35 C34 H34B 109.8
H34A C34 H34B 108.3
O8 C35 C34 110.6(4)
O8 C35 H35A 109.5
C34 C35 H35A 109.5
O8 C35 H35B 109.5
C34 C35 H35B 109.5
H35A C35 H35B 108.1
O8 C36 C37 111.8(4)
O8 C36 H36A 109.3
C37 C36 H36A 109.3
O8 C36 H36B 109.3
C37 C36 H36B 109.3
H36A C36 H36B 107.9
O9 C37 C36 110.5(4)
O9 C37 H37A 109.5
C36 C37 H37A 109.5
O9 C37 H37B 109.5
C36 C37 H37B 109.5
H37A C37 H37B 108.1

loop_
_geom_bond_atom_site_label_1
_geom_bond_atom_site_label_2
_geom_bond_distance
P1 F6 1.439(6)
P1 F4 1.491(5)
P1 F3 1.518(5)
P1 F5 1.541(4)
P1 F1 1.550(7)
P1 F2 1.589(6)
N1 C12 1.466(5)
N1 C13 1.473(5)
N1 H1B 0.9000
N1 H1C 0.9000
O1 C7 1.185(8)
O2 C7 1.324(9)
O2 C8 1.480(8)
O3 C24 1.374(5)
O3 C26 1.417(5)
O4 C28 1.383(7)
O4 C27 1.416(6)
O5 C29 1.388(8)
O5 C30 1.432(7)
O6 C31 1.416(7)
O6 C32 1.432(7)
O7 C33 1.418(6)
O7 C34 1.426(7)
O8 C35 1.414(6)
O8 C36 1.431(5)
O9 C25 1.366(5)
O9 C37 1.431(5)
C1 C6 1.333(13)
C1 C2 1.348(12)
C1 H1A 0.9300
C2 C3 1.360(9)
C2 H2A 0.9300
C3 C4 1.361(8)
C3 C7 1.480(9)
C4 C5 1.377(10)
C4 H4A 0.9300
C5 C6 1.398(13)
C5 H5 0.9300
C6 H6A 0.9300
C8 C9 1.522(11)
C8 H8A 0.9700
C8 H8B 0.9700
C9 C10 1.382(10)
C9 H9A 0.9700
C9 H9B 0.9700
C10 C11 1.494(8)
C10 H10A 0.9700
C10 H10B 0.9700
C11 C12 1.493(7)
C11 H11A 0.9700
C11 H11B 0.9700
C12 H12A 0.9700
C12 H12B 0.9700
C13 C14 1.509(6)
C13 H13A 0.9700
C13 H13B 0.9700
C14 C15 1.366(6)
C14 C19 1.387(6)
C15 C16 1.369(7)
C15 H15A 0.9300
C16 C17 1.338(8)
C16 H16A 0.9300
C17 C18 1.373(9)
C17 H17A 0.9300
C18 C19 1.387(8)
C18 H18A 0.9300
C19 H19A 0.9300
C20 C25 1.378(6)
C20 C21 1.379(7)
C20 H20A 0.9300
C21 C22 1.366(8)
C21 H21A 0.9300
C22 C23 1.383(7)
C22 H22A 0.9300
C23 C24 1.372(6)
C23 H23A 0.9300
C24 C25 1.396(6)
C26 C27 1.470(8)
C26 H26A 0.9700
C26 H26B 0.9700
C27 H27A 0.9700
C27 H27B 0.9700
C28 C29 1.476(10)
C28 H28A 0.9700
C28 H28B 0.9700
C29 H29A 0.9700
C29 H29B 0.9700
C30 C31 1.475(10)
C30 H30A 0.9700
C30 H30B 0.9700
C31 H31A 0.9700
C31 H31B 0.9700
C32 C33 1.481(9)
C32 H32A 0.9700
C32 H32B 0.9700
C33 H33A 0.9700
C33 H33B 0.9700
C34 C35 1.463(8)
C34 H34A 0.9700
C34 H34B 0.9700
C35 H35A 0.9700
C35 H35B 0.9700
C36 C37 1.469(6)
C36 H36A 0.9700
C36 H36B 0.9700
C37 H37A 0.9700
C37 H37B 0.9700
